data_7045870
loop_
_publ_author_name
'Fraser, Hector'
'Nichol, Gary Stephen'
'Uhrin, Dusan'
'Nielsen, Ulla Gro'
'Evangelisti, Marco'
'Schnack, J\"urgen'
'Brechin, Euan K.'

_publ_section_title
;
 Order in disorder: solution and solid-state studies of [MIII2MII5] wheels
 (MIII = Cr, Al; MII = Ni, Zn)
;
_journal_name_full 'Dalton Transactions'
_journal_paper_doi 10.1039/C8DT00685G
_journal_year 2018
_chemical_formula_moiety 'C72 H72 Al2 N12 Ni5 O12, 4(Cl1 O4), 9 C H4 O'
_chemical_formula_sum 'C81 H108 Al2 Cl4 N12 Ni5 O37'
_chemical_formula_weight 2331.10
_space_group_crystal_system trigonal
_space_group_IT_number 148
_space_group_name_Hall '-R 3'
_space_group_name_H-M_alt 'R -3'
_symmetry_space_group_name_Hall '-R 3'
_symmetry_space_group_name_H-M 'R -3 :H'
_atom_sites_solution_hydrogens geom
_atom_sites_solution_primary dual
_audit_creation_date 2016-11-15
_audit_creation_method
;
Olex2 1.2-beta
(compiled 2016.11.07 svn.r3352 for OlexSys, GUI svn.r5261)
;
_audit_update_record
;
2018-01-24 deposited with the CCDC.
2018-03-15 downloaded from the CCDC.
;
_cell_angle_alpha 90
_cell_angle_beta 90
_cell_angle_gamma 120
_cell_formula_units_Z 3
_cell_length_a 14.53160(10)
_cell_length_b 14.53160(10)
_cell_length_c 37.9260(9)
_cell_measurement_reflns_used 20349
_cell_measurement_temperature 120.0
_cell_measurement_theta_max 75.3420
_cell_measurement_theta_min 4.1950
_cell_volume 6935.77(18)
_computing_cell_refinement 'CrysAlisPro 1.171.38.43h (Rigaku OD, 2015)'
_computing_data_collection 'CrysAlisPro 1.171.38.43h (Rigaku OD, 2015)'
_computing_data_reduction 'CrysAlisPro 1.171.38.43h (Rigaku OD, 2015)'
_computing_molecular_graphics 'Olex2 (Dolomanov et al., 2009)'
_computing_publication_material 'Olex2 (Dolomanov et al., 2009)'
_computing_structure_refinement 'ShelXL (Sheldrick, 2015)'
_computing_structure_solution 'ShelXT (Sheldrick, 2015)'
_diffrn_ambient_environment N~2~
_diffrn_ambient_temperature 120.0
_diffrn_detector 'CCD plate'
_diffrn_detector_area_resol_mean 5.1574
_diffrn_detector_type Atlas
_diffrn_measured_fraction_theta_full 0.999
_diffrn_measured_fraction_theta_max 0.987
_diffrn_measurement_details
;
List of Runs (angles in degrees, time in seconds):

  # Type    Start    End  Width  t~exp~   \w     \q     \k     \f   Frames
#--------------------------------------------------------------------------
  1  \w    -66.00  29.00   1.00   10.00    --  -43.17  38.00 -90.00   95
  2  \w    -70.00  27.00   1.00   10.00    --  -43.17  57.00  90.00   97
  3  \w   -100.00  -7.00   1.00   10.00    --  -43.17 133.00 -49.00   93
  4  \w    -66.00  29.00   1.00   10.00    --  -43.17  38.00-180.00   95
  5  \w   -113.00 -17.00   1.00   10.00    --  -43.17 -57.00 -60.00   96
  6  \w     23.00  98.00   1.00   10.00    --   43.17-125.00-120.00   75
  7  \w     41.00 128.00   1.00   30.00    --  111.00-137.00  64.00   87
  8  \w     83.00 178.00   1.00   30.00    --  111.00  61.00 -30.00   95
  9  \w     30.00 109.00   1.00   30.00    --  111.00 -94.00  60.00   79
 10  \w     94.00 178.00   1.00   30.00    --  111.00 125.00-180.00   84
 11  \w     37.00 142.00   1.00   30.00    --  111.00 -77.00 -60.00  105
 12  \w     39.00 121.00   1.00   30.00    --  111.00-125.00 -30.00   82
 13  \w     30.00 109.00   1.00   30.00    --  111.00 -94.00  90.00   79
 14  \w     83.00 178.00   1.00   30.00    --  111.00  61.00-180.00   95
 15  \w     30.00 109.00   1.00   30.00    --  111.00 -94.00 150.00   79
 16  \w     41.00 139.00   1.00   30.00    --  111.00 -61.00-180.00   98
 17  \w     39.00 121.00   1.00   30.00    --  111.00-125.00  30.00   82
 18  \w     39.00 121.00   1.00   30.00    --  111.00-125.00 -90.00   82
 19  \w     39.00 121.00   1.00   30.00    --  111.00-125.00 150.00   82
 20  \w     87.00 161.00   1.00   30.00    --  111.00  45.00 -60.00   74
 21  \w     72.00 125.00   1.00   30.00    --  111.00-133.00-117.00   53
 22  \w    109.00 153.00   1.00   30.00    --  111.00  61.00-120.00   44
 23  \w     81.00 106.00   1.00   30.00    --  111.00  77.00-120.00   25
 24  \w    118.00 176.00   1.00   30.00    --  111.00  77.00-120.00   58
 25  \w     67.00 108.00   1.00   30.00    --  111.00 -94.00  30.00   41
 26  \w     55.00  85.00   1.00   30.00    --  111.00 -94.00 120.00   30
 27  \w    133.00 159.00   1.00   30.00    --  111.00 125.00 -90.00   26
 28  \w     55.00  81.00   1.00   30.00    --  111.00-125.00  60.00   26
 29  \w    112.00 156.00   1.00   30.00    --  111.00 -15.00  60.00   44
 30  \w     34.00  96.00   1.00   30.00    --  111.00 -15.00  60.00   62
;
_diffrn_measurement_device 'four-circle diffractometer'
_diffrn_measurement_device_type 'Rigaku Oxford Diffraction SuperNova'
_diffrn_measurement_method '\w scans'
_diffrn_orient_matrix_type 'CrysAlisPro convention (1999,Acta A55,543-557)'
_diffrn_orient_matrix_UB_11 -0.0125820000
_diffrn_orient_matrix_UB_12 -0.0182141000
_diffrn_orient_matrix_UB_13 0.0401524000
_diffrn_orient_matrix_UB_21 0.0000989000
_diffrn_orient_matrix_UB_22 0.1053696000
_diffrn_orient_matrix_UB_23 0.0046000000
_diffrn_orient_matrix_UB_31 -0.1217544000
_diffrn_orient_matrix_UB_32 -0.0595794000
_diffrn_orient_matrix_UB_33 -0.0041674000
_diffrn_radiation_monochromator mirror
_diffrn_radiation_probe x-ray
_diffrn_radiation_type CuK\a
_diffrn_radiation_wavelength 1.54178
_diffrn_reflns_av_R_equivalents 0.0502
_diffrn_reflns_av_unetI/netI 0.0315
_diffrn_reflns_Laue_measured_fraction_full 0.999
_diffrn_reflns_Laue_measured_fraction_max 0.987
_diffrn_reflns_limit_h_max 13
_diffrn_reflns_limit_h_min -18
_diffrn_reflns_limit_k_max 18
_diffrn_reflns_limit_k_min -18
_diffrn_reflns_limit_l_max 47
_diffrn_reflns_limit_l_min -47
_diffrn_reflns_number 32013
_diffrn_reflns_point_group_measured_fraction_full 0.999
_diffrn_reflns_point_group_measured_fraction_max 0.987
_diffrn_reflns_theta_full 67.679
_diffrn_reflns_theta_max 76.591
_diffrn_reflns_theta_min 3.700
_diffrn_source 'micro-focus sealed X-ray tube'
_diffrn_source_current 0.8
_diffrn_source_type 'SuperNova (Cu) X-ray Source'
_diffrn_source_voltage 50
_diffrn_standards_number 0
_exptl_absorpt_coefficient_mu 3.195
_exptl_absorpt_correction_T_max 0.9480
_exptl_absorpt_correction_T_min 0.6429
_exptl_absorpt_correction_type multi-scan
_exptl_absorpt_process_details
;
SADABS-2014/5 (Bruker,2014/5) was used for absorption correction.
wR2(int) was 0.0943 before and 0.0760 after correction.
The Ratio of minimum to maximum transmission is 0.6782.
The \l/2 correction factor is Not present.
;
_exptl_crystal_colour 'pale blue'
_exptl_crystal_density_diffrn 1.674
_exptl_crystal_description plate
_exptl_crystal_F_000 3624
_exptl_crystal_recrystallization_method 'The material was recrystallised from methanol by hydrothermal bomb'
_exptl_crystal_size_max 0.235
_exptl_crystal_size_mid 0.189
_exptl_crystal_size_min 0.089
_platon_squeeze_details 'approx 27 molecules of MeOH per unit cell masked with SQUEEZE'
_refine_diff_density_max 0.878
_refine_diff_density_min -1.627
_refine_diff_density_rms 0.127
_refine_ls_extinction_method none
_refine_ls_goodness_of_fit_ref 1.134
_refine_ls_hydrogen_treatment constr
_refine_ls_matrix_type full
_refine_ls_number_parameters 186
_refine_ls_number_reflns 3217
_refine_ls_number_restraints 0
_refine_ls_restrained_S_all 1.134
_refine_ls_R_factor_all 0.0838
_refine_ls_R_factor_gt 0.0818
_refine_ls_shift/su_max 0.001
_refine_ls_shift/su_mean 0.000
_refine_ls_structure_factor_coef Fsqd
_refine_ls_weighting_details 'w=1/[\s^2^(Fo^2^)+(0.1395P)^2^+42.4831P] where P=(Fo^2^+2Fc^2^)/3'
_refine_ls_weighting_scheme calc
_refine_ls_wR_factor_gt 0.2373
_refine_ls_wR_factor_ref 0.2395
_reflns_Friedel_coverage 0.000
_reflns_number_gt 3044
_reflns_number_total 3217
_reflns_threshold_expression 'I > 2\s(I)'
_cod_data_source_file c8dt00685g2.cif
_cod_data_source_block 3
_cod_original_cell_volume 6935.77(19)
_cod_database_code 7045870
_chemical_oxdiff_formula 'C30 H30 N10 O10 Ni Cl Al'
_chemical_oxdiff_usercomment '@ 120 K 754o SOC'
_shelx_space_group_comment
;
The symmetry employed for this shelxl refinement is uniquely defined
by the following loop, which should always be used as a source of
symmetry information in preference to the above space-group names.
They are only intended as comments.
;
_olex2_refinement_description
;
1. Fixed Uiso
 At 1.2 times of:
  All C(H) groups, All C(H,H) groups
2. Shared sites
{Ni1, Al1}
3. Uiso/Uaniso restraints and constraints
Uanis(Ni1) = Uanis(Al1)
4. Others
 Fixed Sof: Ni1(0.66667) Al1(0.33333)
5.a Secondary CH2 refined with riding coordinates:
 C6(H6A,H6B), C12(H12A,H12B)
5.b Aromatic/amide H refined with riding coordinates:
 C1(H1), C2(H2), C3(H3), C4(H4), C7(H7), C8(H8), C9(H9), C10(H10)
;
_shelx_shelxl_version_number 2016/6
_olex2_date_sample_data_collection 2016-11-11
_olex2_date_sample_submission 2016-10-14
_olex2_diffrn_ambient_temperature_device 'Oxford Cryosystems Cryostream 700+'
_olex2_exptl_crystal_mounting_method 'The crystal was mounted on a MITIGEN holder in Paratone oil'
_olex2_submission_original_sample_id '754o SOB'
_olex2_submission_special_instructions 'No special instructions were received'
_oxdiff_exptl_absorpt_empirical_details
;
Empirical correction (ABSPACK) includes:
;
_oxdiff_exptl_absorpt_empirical_full_max 2.062
_oxdiff_exptl_absorpt_empirical_full_min 0.626
_platon_squeeze_void_probe_radius 1.20

loop_
_space_group_symop_operation_xyz
'x, y, z'
'-y, x-y, z'
'-x+y, -x, z'
'x+2/3, y+1/3, z+1/3'
'-y+2/3, x-y+1/3, z+1/3'
'-x+y+2/3, -x+1/3, z+1/3'
'x+1/3, y+2/3, z+2/3'
'-y+1/3, x-y+2/3, z+2/3'
'-x+y+1/3, -x+2/3, z+2/3'
'-x, -y, -z'
'y, -x+y, -z'
'x-y, x, -z'
'-x+2/3, -y+1/3, -z+1/3'
'y+2/3, -x+y+1/3, -z+1/3'
'x-y+2/3, x+1/3, -z+1/3'
'-x+1/3, -y+2/3, -z+2/3'
'y+1/3, -x+y+2/3, -z+2/3'
'x-y+1/3, x+2/3, -z+2/3'

loop_
_atom_site_label
_atom_site_type_symbol
_atom_site_fract_x
_atom_site_fract_y
_atom_site_fract_z
_atom_site_U_iso_or_equiv
_atom_site_adp_type
_atom_site_occupancy
_atom_site_site_symmetry_order
_atom_site_calc_flag
_atom_site_refinement_flags_posn
_atom_site_refinement_flags_adp
_atom_site_refinement_flags_occupancy
_atom_site_disorder_assembly
_atom_site_disorder_group
Ni1 Ni 0.50701(6) 0.60324(6) 0.66390(2) 0.0311(3) Uani 0.6667 1 d . . . A 2
Al1 Al 0.50701(6) 0.60324(6) 0.66390(2) 0.0311(3) Uani 0.3333 1 d . . . A 2
Ni2 Ni 0.333333 0.666667 0.666667 0.0299(4) Uani 1 6 d S T P A .
O1 O 0.3690(2) 0.5653(2) 0.63984(8) 0.0353(6) Uani 1 1 d . . . . .
O2 O 0.4092(2) 0.4776(2) 0.69021(8) 0.0393(6) Uani 1 1 d . . . . .
N1 N 0.5217(3) 0.5277(3) 0.62113(11) 0.0442(8) Uani 1 1 d . . . . .
N2 N 0.6127(3) 0.5974(3) 0.69770(9) 0.0363(7) Uani 1 1 d . . . . .
C1 C 0.5889(4) 0.4937(4) 0.61488(14) 0.0501(11) Uani 1 1 d . . . . .
H1 H 0.634020 0.497194 0.633574 0.060 Uiso 1 1 calc R . . . .
C2 C 0.5979(4) 0.4537(4) 0.58318(17) 0.0594(13) Uani 1 1 d . . . . .
H2 H 0.649230 0.432135 0.579927 0.071 Uiso 1 1 calc R . . . .
C3 C 0.5299(5) 0.4452(5) 0.55571(17) 0.0646(14) Uani 1 1 d . . . . .
H3 H 0.534543 0.418364 0.533352 0.078 Uiso 1 1 calc R . . . .
C4 C 0.4548(4) 0.4770(4) 0.56169(14) 0.0558(12) Uani 1 1 d . . . . .
H4 H 0.406485 0.470605 0.543703 0.067 Uiso 1 1 calc R . . . .
C5 C 0.4527(4) 0.5177(3) 0.59424(13) 0.0452(10) Uani 1 1 d . . . . .
C6 C 0.3749(4) 0.5558(4) 0.60272(12) 0.0449(10) Uani 1 1 d . . . . .
H6A H 0.398633 0.625452 0.591389 0.054 Uiso 1 1 calc R . . . .
H6B H 0.303706 0.504512 0.593356 0.054 Uiso 1 1 calc R . . . .
C7 C 0.7176(3) 0.6653(3) 0.69922(12) 0.0412(9) Uani 1 1 d . . . . .
H7 H 0.748776 0.721730 0.682634 0.049 Uiso 1 1 calc R . . . .
C8 C 0.7821(4) 0.6559(4) 0.72415(15) 0.0532(12) Uani 1 1 d . . . . .
H8 H 0.856294 0.704940 0.724595 0.064 Uiso 1 1 calc R . . . .
C9 C 0.7369(4) 0.5746(5) 0.74822(15) 0.0576(13) Uani 1 1 d . . . . .
H9 H 0.779385 0.566798 0.765699 0.069 Uiso 1 1 calc R . . . .
C10 C 0.6283(4) 0.5038(4) 0.74663(13) 0.0507(11) Uani 1 1 d . . . . .
H10 H 0.595512 0.446897 0.763019 0.061 Uiso 1 1 calc R . . . .
C11 C 0.5684(3) 0.5171(3) 0.72089(11) 0.0400(9) Uani 1 1 d . . . . .
C12 C 0.4504(3) 0.4434(3) 0.71694(12) 0.0418(9) Uani 1 1 d . . . . .
H12A H 0.436394 0.370873 0.711506 0.050 Uiso 1 1 calc R . . . .
H12B H 0.414520 0.440446 0.739440 0.050 Uiso 1 1 calc R . . . .
Cl1 Cl 0.666667 0.333333 0.67598(9) 0.0791(8) Uani 1 3 d S T P . .
O3 O 0.5615(4) 0.3021(4) 0.66643(19) 0.0993(19) Uani 1 1 d . . . . .
O4 O 0.666667 0.333333 0.7143(3) 0.138(5) Uani 1 3 d S T P . .
Cl2 Cl 0.333333 0.666667 0.51041(8) 0.0957(10) Uani 1 3 d S T P . .
O5 O 0.333333 0.666667 0.4738(2) 0.090(3) Uani 1 3 d S T P . .
O6 O 0.4336(8) 0.6914(10) 0.5236(2) 0.174(4) Uani 1 1 d . . . . .

loop_
_atom_site_aniso_label
_atom_site_aniso_U_11
_atom_site_aniso_U_22
_atom_site_aniso_U_33
_atom_site_aniso_U_23
_atom_site_aniso_U_13
_atom_site_aniso_U_12
Ni1 0.0279(4) 0.0283(4) 0.0369(5) 0.0020(3) 0.0005(3) 0.0139(3)
Al1 0.0279(4) 0.0283(4) 0.0369(5) 0.0020(3) 0.0005(3) 0.0139(3)
Ni2 0.0286(5) 0.0286(5) 0.0323(8) 0.000 0.000 0.0143(3)
O1 0.0394(14) 0.0365(14) 0.0353(14) 0.0028(10) 0.0036(10) 0.0230(12)
O2 0.0347(14) 0.0358(14) 0.0484(16) 0.0055(12) -0.0011(11) 0.0185(12)
N1 0.0445(19) 0.0302(16) 0.055(2) 0.0045(14) 0.0127(16) 0.0166(15)
N2 0.0306(16) 0.0329(16) 0.0467(18) 0.0000(13) 0.0032(13) 0.0167(13)
C1 0.042(2) 0.036(2) 0.071(3) -0.002(2) 0.004(2) 0.0188(18)
C2 0.048(3) 0.049(3) 0.085(4) -0.005(2) 0.008(2) 0.027(2)
C3 0.060(3) 0.064(3) 0.071(3) -0.015(3) 0.005(3) 0.031(3)
C4 0.056(3) 0.056(3) 0.056(3) -0.007(2) 0.002(2) 0.028(2)
C5 0.044(2) 0.038(2) 0.053(2) 0.0049(18) 0.0038(18) 0.0197(18)
C6 0.051(2) 0.047(2) 0.042(2) 0.0004(17) 0.0002(17) 0.029(2)
C7 0.0293(18) 0.043(2) 0.053(2) -0.0058(18) -0.0002(16) 0.0195(17)
C8 0.034(2) 0.061(3) 0.067(3) -0.015(2) -0.008(2) 0.026(2)
C9 0.050(3) 0.073(3) 0.061(3) -0.011(2) -0.018(2) 0.038(3)
C10 0.053(3) 0.057(3) 0.048(2) 0.003(2) -0.009(2) 0.032(2)
C11 0.039(2) 0.042(2) 0.043(2) -0.0003(16) -0.0030(16) 0.0235(18)
C12 0.037(2) 0.039(2) 0.046(2) 0.0096(17) -0.0039(16) 0.0162(17)
Cl1 0.0647(9) 0.0647(9) 0.108(2) 0.000 0.000 0.0324(5)
O3 0.071(3) 0.073(3) 0.156(6) -0.012(3) -0.022(3) 0.038(3)
O4 0.165(8) 0.165(8) 0.084(7) 0.000 0.000 0.082(4)
Cl2 0.1160(17) 0.1160(17) 0.0550(15) 0.000 0.000 0.0580(8)
O5 0.107(4) 0.107(4) 0.056(4) 0.000 0.000 0.053(2)
O6 0.151(7) 0.295(13) 0.094(5) -0.007(6) -0.034(5) 0.126(9)

loop_
_atom_type_symbol
_atom_type_description
_atom_type_scat_dispersion_real
_atom_type_scat_dispersion_imag
_atom_type_scat_source
C C 0.0181 0.0091 'International Tables Vol C Tables 4.2.6.8 and 6.1.1.4'
H H 0.0000 0.0000 'International Tables Vol C Tables 4.2.6.8 and 6.1.1.4'
Al Al 0.2130 0.2455 'International Tables Vol C Tables 4.2.6.8 and 6.1.1.4'
Cl Cl 0.3639 0.7018 'International Tables Vol C Tables 4.2.6.8 and 6.1.1.4'
N N 0.0311 0.0180 'International Tables Vol C Tables 4.2.6.8 and 6.1.1.4'
Ni Ni -3.0029 0.5091 'International Tables Vol C Tables 4.2.6.8 and 6.1.1.4'
O O 0.0492 0.0322 'International Tables Vol C Tables 4.2.6.8 and 6.1.1.4'

loop_
_exptl_crystal_face_index_h
_exptl_crystal_face_index_k
_exptl_crystal_face_index_l
_exptl_crystal_face_perp_dist
7 -9 5 0.1044
-3 9 -4 0.0720
9 -4 4 0.1173
2 7 -1 0.0976
-8 0 -2 0.0904
-2 -7 1 0.0964
1 -1 -24 0.0115
8 0 -7 0.1102
-3 1 24 0.0515
5 0 19 0.1217

loop_
_geom_angle_atom_site_label_1
_geom_angle_atom_site_label_2
_geom_angle_atom_site_label_3
_geom_angle
_geom_angle_site_symmetry_1
_geom_angle_site_symmetry_3
O1 Ni1 O1 82.56(15) . 15_556
O1 Ni1 N1 81.34(14) . .
O1 Ni1 N2 160.65(13) . .
O2 Ni1 O1 93.06(13) . 15_556
O2 Ni1 O1 77.13(12) 15_556 15_556
O2 Ni1 O1 99.74(12) 15_556 .
O2 Ni1 O1 79.31(12) . .
O2 Ni1 O2 170.17(12) . 15_556
O2 Ni1 N1 97.36(14) . .
O2 Ni1 N1 92.15(13) 15_556 .
O2 Ni1 N2 81.33(13) . .
O2 Ni1 N2 99.33(14) 15_556 .
N1 Ni1 O1 158.83(15) . 15_556
N1 Ni1 N2 101.24(15) . .
N2 Ni1 O1 98.51(13) . 15_556
O1 Ni2 O1 97.68(11) 13_566 14_456
O1 Ni2 O1 180.0 15_556 3_565
O1 Ni2 O1 82.32(11) 13_566 3_565
O1 Ni2 O1 82.32(11) 14_456 .
O1 Ni2 O1 97.68(11) 3_565 .
O1 Ni2 O1 180.0 14_456 2_665
O1 Ni2 O1 97.68(11) 3_565 2_665
O1 Ni2 O1 82.32(11) 14_456 3_565
O1 Ni2 O1 82.32(11) 15_556 2_665
O1 Ni2 O1 97.68(11) 14_456 15_556
O1 Ni2 O1 180.0 13_566 .
O1 Ni2 O1 82.32(11) 13_566 2_665
O1 Ni2 O1 82.32(11) 15_556 .
O1 Ni2 O1 97.68(11) 13_566 15_556
O1 Ni2 O1 97.68(11) 2_665 .
Ni1 O1 Ni2 98.79(12) . .
Ni2 O1 Ni1 96.23(12) . 14_456
C6 O1 Ni1 112.1(2) . .
C6 O1 Ni1 119.1(2) . 14_456
C6 O1 Ni2 127.4(2) . .
C12 O2 Ni1 118.0(2) . .
C12 O2 Ni1 136.4(3) . 14_456
C1 N1 Ni1 130.2(4) . .
C1 N1 C5 117.5(4) . .
C5 N1 Ni1 112.2(3) . .
C7 N2 Ni1 126.9(3) . .
C7 N2 C11 119.1(4) . .
C11 N2 Ni1 113.9(3) . .
N1 C1 H1 117.8 . .
N1 C1 C2 124.3(5) . .
C2 C1 H1 117.8 . .
C1 C2 H2 120.8 . .
C1 C2 C3 118.5(5) . .
C3 C2 H2 120.8 . .
C2 C3 H3 120.5 . .
C2 C3 C4 118.9(5) . .
C4 C3 H3 120.5 . .
C3 C4 H4 120.8 . .
C5 C4 C3 118.5(5) . .
C5 C4 H4 120.8 . .
N1 C5 C6 115.9(4) . .
C4 C5 N1 122.3(4) . .
C4 C5 C6 121.8(4) . .
O1 C6 C5 109.7(4) . .
O1 C6 H6A 109.7 . .
O1 C6 H6B 109.7 . .
C5 C6 H6A 109.7 . .
C5 C6 H6B 109.7 . .
H6A C6 H6B 108.2 . .
N2 C7 H7 118.9 . .
N2 C7 C8 122.2(4) . .
C8 C7 H7 118.9 . .
C7 C8 H8 120.6 . .
C9 C8 C7 118.9(4) . .
C9 C8 H8 120.6 . .
C8 C9 H9 120.5 . .
C8 C9 C10 119.1(5) . .
C10 C9 H9 120.5 . .
C9 C10 H10 120.4 . .
C11 C10 C9 119.2(5) . .
C11 C10 H10 120.4 . .
N2 C11 C10 121.5(4) . .
N2 C11 C12 115.7(3) . .
C10 C11 C12 122.8(4) . .
O2 C12 C11 111.0(3) . .
O2 C12 H12A 109.4 . .
O2 C12 H12B 109.4 . .
C11 C12 H12A 109.4 . .
C11 C12 H12B 109.4 . .
H12A C12 H12B 108.0 . .
O3 Cl1 O3 113.6(3) 2_655 3_665
O3 Cl1 O3 113.6(3) 2_655 .
O3 Cl1 O3 113.6(3) 3_665 .
O3 Cl1 O4 104.9(3) 2_655 .
O3 Cl1 O4 104.9(3) 3_665 .
O3 Cl1 O4 104.9(3) . .
O5 Cl2 O6 110.8(4) . 2_665
O5 Cl2 O6 110.8(4) . 3_565
O5 Cl2 O6 110.8(4) . .
O6 Cl2 O6 108.1(4) 2_665 .
O6 Cl2 O6 108.1(4) 2_665 3_565
O6 Cl2 O6 108.1(4) 3_565 .

loop_
_geom_bond_atom_site_label_1
_geom_bond_atom_site_label_2
_geom_bond_distance
_geom_bond_site_symmetry_2
Ni1 O1 2.013(3) .
Ni1 O1 2.094(3) 15_556
Ni1 O2 1.948(3) 15_556
Ni1 O2 1.938(3) .
Ni1 N1 2.029(4) .
Ni1 N2 2.035(4) .
Ni2 O1 2.059(3) 14_456
Ni2 O1 2.059(3) 3_565
Ni2 O1 2.059(3) 13_566
Ni2 O1 2.059(3) .
Ni2 O1 2.059(3) 15_556
Ni2 O1 2.059(3) 2_665
O1 C6 1.421(6) .
O2 C12 1.389(5) .
N1 C1 1.317(6) .
N1 C5 1.386(6) .
N2 C7 1.340(5) .
N2 C11 1.341(6) .
C1 H1 0.9500 .
C1 C2 1.370(8) .
C2 H2 0.9500 .
C2 C3 1.399(8) .
C3 H3 0.9500 .
C3 C4 1.399(8) .
C4 H4 0.9500 .
C4 C5 1.376(7) .
C5 C6 1.521(6) .
C6 H6A 0.9900 .
C6 H6B 0.9900 .
C7 H7 0.9500 .
C7 C8 1.385(7) .
C8 H8 0.9500 .
C8 C9 1.373(8) .
C9 H9 0.9500 .
C9 C10 1.389(7) .
C10 H10 0.9500 .
C10 C11 1.385(6) .
C11 C12 1.508(6) .
C12 H12A 0.9900 .
C12 H12B 0.9900 .
Cl1 O3 1.407(5) 2_655
Cl1 O3 1.407(6) 3_665
Cl1 O3 1.407(5) .
Cl1 O4 1.454(12) .
Cl2 O5 1.388(8) .
Cl2 O6 1.407(8) 2_665
Cl2 O6 1.407(8) 3_565
Cl2 O6 1.407(8) .

loop_
_geom_torsion_atom_site_label_1
_geom_torsion_atom_site_label_2
_geom_torsion_atom_site_label_3
_geom_torsion_atom_site_label_4
_geom_torsion
_geom_torsion_site_symmetry_1
Ni1 O1 C6 C5 30.6(4) .
Ni1 O1 C6 C5 -82.6(4) 14_456
Ni1 O2 C12 C11 -179.6(3) 14_456
Ni1 O2 C12 C11 1.9(5) .
Ni1 N1 C1 C2 -172.7(4) .
Ni1 N1 C5 C4 174.5(4) .
Ni1 N1 C5 C6 -4.8(5) .
Ni1 N2 C7 C8 177.8(3) .
Ni1 N2 C11 C10 -177.5(4) .
Ni1 N2 C11 C12 2.5(5) .
Ni2 O1 C6 C5 151.8(3) .
N1 C1 C2 C3 -1.8(8) .
N1 C5 C6 O1 -16.9(5) .
N2 C7 C8 C9 -0.3(7) .
N2 C11 C12 O2 -2.9(6) .
C1 N1 C5 C4 -1.9(7) .
C1 N1 C5 C6 178.8(4) .
C1 C2 C3 C4 -0.5(9) .
C2 C3 C4 C5 1.5(8) .
C3 C4 C5 N1 -0.3(8) .
C3 C4 C5 C6 179.0(5) .
C4 C5 C6 O1 163.8(4) .
C5 N1 C1 C2 3.0(7) .
C7 N2 C11 C10 0.9(6) .
C7 N2 C11 C12 -179.0(4) .
C7 C8 C9 C10 0.5(8) .
C8 C9 C10 C11 -0.1(8) .
C9 C10 C11 N2 -0.7(7) .
C9 C10 C11 C12 179.2(5) .
C10 C11 C12 O2 177.2(4) .
C11 N2 C7 C8 -0.4(6) .

loop_
_platon_squeeze_void_nr
_platon_squeeze_void_average_x
_platon_squeeze_void_average_y
_platon_squeeze_void_average_z
_platon_squeeze_void_volume
_platon_squeeze_void_count_electrons
_platon_squeeze_void_content
1 0.333 0.667 0.167 475 138 ' '
2 0.000 0.000 0.500 473 138 ' '
3 -0.333 0.333 0.833 476 138 ' '

loop_
_exptl_oxdiff_crystal_face_indexfrac_h
_exptl_oxdiff_crystal_face_indexfrac_k
_exptl_oxdiff_crystal_face_indexfrac_l
_exptl_oxdiff_crystal_face_x
_exptl_oxdiff_crystal_face_y
_exptl_oxdiff_crystal_face_z
6.9938 -8.9906 5.0152 0.2771 -0.9236 -0.3368
-2.9978 8.9927 -4.0182 -0.2874 0.9288 -0.1540
8.9912 -3.9928 4.0022 0.1203 -0.4014 -0.8735
1.9969 6.9966 -1.0180 -0.1934 0.7327 -0.6557
-7.9920 -0.0041 -1.9940 0.0206 -0.0104 0.9816
-1.9969 -6.9966 1.0180 0.1934 -0.7327 0.6557
1.0094 -1.0014 -23.9840 -0.9575 -0.2157 0.0367
7.9958 0.0032 -7.0007 -0.3818 -0.0311 -0.9445
-3.0076 1.0004 23.9852 0.9827 0.2154 0.2066
4.9875 0.0044 18.9858 0.6995 0.0883 -0.6866
